data_7220354
loop_
_publ_author_name
'Wang, Xiu-Li'
'Gong, Chun-Hua'
'Zhang, Ju-Wen'
'Liu, Guo-Cheng'
'Kan, Xiao-Min'
'Xu, Na'

_publ_section_title
;
 Polyoxometalate-directed assembly of various multinuclear metal--organic
 complexes with 4-amino-1,2,4-triazole and selective photocatalysis for
 organic dye degradation
;
_journal_issue 22
_journal_name_full CrystEngComm
_journal_page_first 4179
_journal_paper_doi 10.1039/C5CE00411J
_journal_volume 17
_journal_year 2015
_chemical_formula_sum 'C6 H32 Cu3 Mo8 N12 O37'
_chemical_formula_weight 1822.58
_chemical_name_systematic
; 
 ? 
;
_space_group_IT_number 14
_symmetry_cell_setting monoclinic
_symmetry_space_group_name_Hall '-P 2ybc'
_symmetry_space_group_name_H-M 'P 1 21/c 1'
_atom_sites_solution_hydrogens geom
_atom_sites_solution_primary direct
_atom_sites_solution_secondary difmap
_audit_creation_method SHELXL-97
_audit_update_record
;
2015-04-02 deposited with the CCDC.
2015-04-21 downloaded from the CCDC.
;
_cell_angle_alpha 90.00
_cell_angle_beta 102.7570(10)
_cell_angle_gamma 90.00
_cell_formula_units_Z 4
_cell_length_a 10.0148(7)
_cell_length_b 19.0431(14)
_cell_length_c 21.5320(15)
_cell_measurement_temperature 296(2)
_cell_measurement_theta_max 25.00
_cell_measurement_theta_min 1.44
_cell_volume 4005.1(5)
_computing_cell_refinement 'SMART (Bruker, 2001)'
_computing_data_collection 'SMART (Bruker, 2001)'
_computing_data_reduction 'SAINT+ (Bruker, 1999)'
_computing_molecular_graphics 'PLATON (Spek, 2003)'
_computing_publication_material 'SHELXTL (1998)'
_computing_structure_refinement 'SHELXL-97 (Sheldrick, 2008)'
_computing_structure_solution 'SHELXS-97 (Sheldrick, 2008)'
_diffrn_ambient_temperature 296(2)
_diffrn_measured_fraction_theta_full 0.997
_diffrn_measured_fraction_theta_max 0.997
_diffrn_measurement_device_type 'CCD area detector'
_diffrn_measurement_method 'phi and omega scans'
_diffrn_radiation_monochromator graphite
_diffrn_radiation_source 'fine-focus sealed tube'
_diffrn_radiation_type MoK\a
_diffrn_radiation_wavelength 0.71073
_diffrn_reflns_av_R_equivalents 0.0298
_diffrn_reflns_av_unetI/netI 0.0293
_diffrn_reflns_limit_h_max 11
_diffrn_reflns_limit_h_min -7
_diffrn_reflns_limit_k_max 22
_diffrn_reflns_limit_k_min -21
_diffrn_reflns_limit_l_max 22
_diffrn_reflns_limit_l_min -25
_diffrn_reflns_number 20030
_diffrn_reflns_theta_full 25.00
_diffrn_reflns_theta_max 25.00
_diffrn_reflns_theta_min 1.44
_exptl_absorpt_coefficient_mu 4.101
_exptl_absorpt_correction_T_max 0.6845
_exptl_absorpt_correction_T_min 0.5598
_exptl_absorpt_correction_type multi-scan
_exptl_absorpt_process_details SADABS
_exptl_crystal_colour GREEN
_exptl_crystal_density_diffrn 3.023
_exptl_crystal_density_method 'not measured'
_exptl_crystal_description BLOCK
_exptl_crystal_F_000 3484
_exptl_crystal_size_max 0.16
_exptl_crystal_size_mid 0.14
_exptl_crystal_size_min 0.10
_refine_diff_density_max 3.151
_refine_diff_density_min -2.657
_refine_diff_density_rms 0.233
_refine_ls_extinction_method none
_refine_ls_goodness_of_fit_ref 1.045
_refine_ls_hydrogen_treatment constr
_refine_ls_matrix_type full
_refine_ls_number_parameters 592
_refine_ls_number_reflns 7038
_refine_ls_number_restraints 672
_refine_ls_restrained_S_all 1.077
_refine_ls_R_factor_all 0.0426
_refine_ls_R_factor_gt 0.0370
_refine_ls_shift/su_max 0.001
_refine_ls_shift/su_mean 0.000
_refine_ls_structure_factor_coef Fsqd
_refine_ls_weighting_details 'calc w=1/[\s^2^(Fo^2^)+(0.0541P)^2^+39.2126P] where P=(Fo^2^+2Fc^2^)/3'
_refine_ls_weighting_scheme calc
_refine_ls_wR_factor_gt 0.1024
_refine_ls_wR_factor_ref 0.1054
_reflns_number_gt 6228
_reflns_number_total 7038
_reflns_threshold_expression >2sigma(I)
_cod_data_source_file c5ce00411j2.cif
_cod_data_source_block 4
_cod_depositor_comments
;
The following automatic conversions were performed:

'_symmetry_cell_setting' value 'MONOCLINIC' changed to 'monoclinic'
according to
/usr/data/users/saulius/crontab/automatic-downloads/rss-feeds/RSC/lib/dictionaries/cif_core.dic
dictionary named 'cif_core.dic' version 2.4.2 from 2011-04-26.

Automatic conversion script
Id: cif_fix_values 3271 2015-04-21 07:52:19Z andrius 

 Adding full bibliography for 7220351--7220355.cif.
;
_cod_original_sg_symbol_H-M 'P 21/c'
_cod_database_code 7220354

loop_
_symmetry_equiv_pos_as_xyz
'x, y, z'
'-x, y+1/2, -z+1/2'
'-x, -y, -z'
'x, -y-1/2, z-1/2'

loop_
_atom_site_label
_atom_site_type_symbol
_atom_site_fract_x
_atom_site_fract_y
_atom_site_fract_z
_atom_site_U_iso_or_equiv
_atom_site_adp_type
_atom_site_occupancy
_atom_site_symmetry_multiplicity
_atom_site_calc_flag
_atom_site_refinement_flags
Mo1 Mo 0.12901(6) 0.27337(3) -0.11981(3) 0.01325(14) Uani 1 1 d .
Cu1 Cu -0.25123(9) 0.21012(4) -0.10059(4) 0.01749(19) Uani 1 1 d .
N1 N -0.2640(6) 0.2931(3) -0.1546(3) 0.0182(12) Uani 1 1 d .
C1 C -0.2894(8) 0.3592(4) -0.1455(3) 0.0224(16) Uani 1 1 d .
H1 H -0.3123 0.3774 -0.1091 0.027 Uiso 1 1 calc R
O1 O -0.1645(5) 0.2626(3) -0.0218(2) 0.0178(10) Uani 1 1 d U
O1W O -0.3061(11) 0.4950(5) -0.0380(5) 0.100(2) Uani 1 1 d U
H1WA H -0.2703 0.5242 -0.0594 0.120 Uiso 1 1 d R
H1WB H -0.2464 0.4638 -0.0239 0.120 Uiso 1 1 d R
Mo2 Mo -0.03670(6) 0.31989(3) 0.01716(2) 0.01234(14) Uani 1 1 d .
Cu2 Cu -0.25534(10) 0.04756(5) -0.16927(4) 0.0246(2) Uani 1 1 d .
C2 C -0.2428(7) 0.3502(4) -0.2380(3) 0.0193(15) Uani 1 1 d .
H2 H -0.2262 0.3615 -0.2776 0.023 Uiso 1 1 calc R
N2 N -0.2363(6) 0.2876(3) -0.2137(3) 0.0175(12) Uani 1 1 d .
O2 O -0.0718(5) 0.3242(3) 0.0968(2) 0.0193(10) Uani 1 1 d U
O2W O 0.0085(11) 0.4371(5) -0.2657(5) 0.097(3) Uani 1 1 d U
H2WA H 0.0474 0.4110 -0.2350 0.116 Uiso 1 1 d R
H2WB H 0.0458 0.4291 -0.2969 0.116 Uiso 1 1 d R
Mo3 Mo 0.46576(6) 0.27117(3) -0.02397(3) 0.01466(14) Uani 1 1 d .
Cu3 Cu -0.22407(10) 0.19284(5) -0.25053(4) 0.0224(2) Uani 1 1 d .
N3 N -0.2775(6) 0.3965(3) -0.1966(3) 0.0226(13) Uani 1 1 d .
C3 C -0.3001(8) 0.0856(4) -0.3569(3) 0.0224(15) Uani 1 1 d .
H3 H -0.2978 0.1159 -0.3905 0.027 Uiso 1 1 calc R
O3 O -0.0859(5) 0.3999(3) -0.0171(2) 0.0251(11) Uani 1 1 d U
O3W O 0.0653(9) 0.4452(5) 0.2151(4) 0.076(2) Uani 1 1 d U
H3WA H 0.1406 0.4323 0.2067 0.091 Uiso 1 1 d R
H3WB H 0.0600 0.4268 0.2504 0.091 Uiso 1 1 d R
Mo4 Mo 0.50378(6) 0.20495(3) 0.11947(3) 0.01263(14) Uani 1 1 d .
N4 N -0.3022(9) 0.4693(4) -0.2046(4) 0.046(2) Uani 1 1 d .
H4A H -0.3634 0.4766 -0.2390 0.055 Uiso 1 1 d R
H4B H -0.3308 0.4860 -0.1726 0.055 Uiso 1 1 d R
C4 C -0.3309(8) -0.0071(4) -0.3040(3) 0.0253(16) Uani 1 1 d .
H4 H -0.3523 -0.0527 -0.2942 0.030 Uiso 1 1 calc R
O4 O 0.1075(5) 0.2430(2) 0.0789(2) 0.0153(9) Uani 1 1 d U
O4W O -0.0594(12) -0.0037(5) -0.4012(7) 0.127(5) Uani 1 1 d .
H4WA H -0.0911 0.0102 -0.3699 0.152 Uiso 1 1 d R
H4WB H 0.0206 0.0133 -0.3970 0.152 Uiso 1 1 d R
Mo5 Mo 0.28213(6) 0.33161(3) 0.11985(3) 0.01234(14) Uani 1 1 d .
N5 N -0.2653(6) 0.1018(3) -0.2964(3) 0.0215(13) Uani 1 1 d .
C5 C -0.2246(7) 0.1170(4) 0.0102(3) 0.0213(15) Uani 1 1 d .
H5 H -0.2323 0.1528 0.0386 0.026 Uiso 1 1 calc R
O5 O 0.0966(5) 0.2854(2) -0.0303(2) 0.0150(9) Uani 1 1 d U
O5W O -0.6494(11) 0.0887(5) -0.1262(6) 0.100(2) Uani 1 1 d U
H5WA H -0.6715 0.1316 -0.1242 0.120 Uiso 1 1 d R
H5WB H -0.6167 0.0837 -0.1592 0.120 Uiso 1 1 d R
Mo6 Mo 0.18674(5) 0.19258(3) 0.01704(2) 0.01046(13) Uani 1 1 d .
N6 N -0.2876(7) 0.0426(3) -0.2627(3) 0.0230(13) Uani 1 1 d .
C6 C -0.1970(10) 0.0155(4) -0.0287(4) 0.039(2) Uani 1 1 d .
H6 H -0.1811 -0.0323 -0.0320 0.047 Uiso 1 1 calc R
O6 O 0.1592(5) 0.3799(2) 0.0649(2) 0.0191(9) Uani 1 1 d U
O6W O 0.4604(10) 0.0512(5) -0.0240(5) 0.097(2) Uani 1 1 d U
H6WA H 0.5407 0.0635 -0.0263 0.117 Uiso 1 1 d R
H6WB H 0.4348 0.0781 0.0026 0.117 Uiso 1 1 d R
N7 N -0.3397(6) 0.0182(3) -0.3625(3) 0.0219(13) Uani 1 1 d .
Mo7 Mo 0.32891(6) 0.24134(3) 0.25559(3) 0.01414(14) Uani 1 1 d .
O7 O 0.4079(5) 0.3902(3) 0.1473(2) 0.0235(11) Uani 1 1 d U
O7W O -0.2983(5) 0.1524(2) -0.1799(2) 0.0170(10) Uani 1 1 d U
Mo8 Mo 0.00982(6) 0.24469(3) 0.16025(3) 0.01428(14) Uani 1 1 d .
N8 N -0.3879(8) -0.0214(4) -0.4186(3) 0.0333(16) Uani 1 1 d .
H8A H -0.3819 -0.0656 -0.4102 0.040 Uiso 1 1 d R
H8B H -0.4721 -0.0106 -0.4341 0.040 Uiso 1 1 d R
O8 O 0.4185(5) 0.1673(3) 0.2808(2) 0.0265(12) Uani 1 1 d U
O8W O -0.2034(9) -0.0550(3) -0.1587(3) 0.0580(19) Uani 1 1 d U
N9 N -0.2246(7) 0.0589(3) -0.0760(3) 0.0262(14) Uani 1 1 d .
O9 O -0.1046(5) 0.1811(3) 0.1309(2) 0.0250(11) Uani 1 1 d U
O9W O -0.0277(6) 0.0737(3) -0.1647(3) 0.0440(15) Uani 1 1 d U
N10 N -0.2411(6) 0.1240(3) -0.0512(3) 0.0181(12) Uani 1 1 d .
O10 O 0.1920(5) 0.3207(3) 0.1865(2) 0.0181(9) Uani 1 1 d U
O10W O -0.4815(9) 0.0147(5) -0.1751(4) 0.072(2) Uani 1 1 d U
N11 N -0.1948(7) 0.0497(3) 0.0257(3) 0.0264(14) Uani 1 1 d .
O11 O 0.3584(5) 0.2779(2) 0.0579(2) 0.0148(9) Uani 1 1 d U
N12 N -0.1726(10) 0.0218(4) 0.0878(3) 0.053(2) Uani 1 1 d .
H12A H -0.1287 -0.0179 0.0890 0.063 Uiso 1 1 d R
H12B H -0.1226 0.0490 0.1164 0.063 Uiso 1 1 d R
O12 O 0.6349(5) 0.2594(3) 0.1549(2) 0.0203(10) Uani 1 1 d U
O13 O 0.5348(5) 0.2363(3) -0.0831(2) 0.0236(10) Uani 1 1 d U
O14 O 0.5378(5) 0.1972(3) 0.0367(2) 0.0196(9) Uani 1 1 d U
O15 O 0.0636(5) 0.1334(2) -0.0129(2) 0.0188(10) Uani 1 1 d U
O16 O 0.3167(5) 0.3311(3) -0.0753(2) 0.0191(10) Uani 1 1 d U
O17 O 0.0546(5) 0.3500(3) -0.1487(2) 0.0265(11) Uani 1 1 d U
O18 O 0.3723(5) 0.2381(2) 0.1672(2) 0.0167(9) Uani 1 1 d U
O19 O 0.3068(5) 0.1416(2) 0.0703(2) 0.0188(9) Uani 1 1 d U
O20 O -0.0011(5) 0.2128(3) -0.1366(2) 0.0217(10) Uani 1 1 d U
O21 O 0.5668(5) 0.3411(3) 0.0028(3) 0.0276(12) Uani 1 1 d U
O22 O 0.2769(5) 0.2053(2) -0.0512(2) 0.0157(9) Uani 1 1 d U
O23 O 0.5492(5) 0.1242(3) 0.1523(2) 0.0258(11) Uani 1 1 d U
O24 O 0.2261(5) 0.2449(3) -0.1810(2) 0.0229(11) Uani 1 1 d U
O25 O 0.1486(5) 0.1912(3) 0.2056(2) 0.0177(9) Uani 1 1 d U
O26 O 0.4417(5) 0.3091(3) 0.2786(2) 0.0233(11) Uani 1 1 d U
O27 O -0.0599(5) 0.2144(3) -0.2812(2) 0.0215(10) Uani 1 1 d U

loop_
_atom_site_aniso_label
_atom_site_aniso_U_11
_atom_site_aniso_U_22
_atom_site_aniso_U_33
_atom_site_aniso_U_23
_atom_site_aniso_U_13
_atom_site_aniso_U_12
Mo1 0.0117(3) 0.0201(3) 0.0080(3) 0.0021(2) 0.0023(2) 0.0022(2)
Cu1 0.0243(5) 0.0152(4) 0.0127(4) 0.0006(3) 0.0034(3) 0.0026(3)
N1 0.023(3) 0.021(3) 0.011(3) 0.001(2) 0.004(2) 0.001(2)
C1 0.029(4) 0.019(4) 0.020(4) -0.002(3) 0.006(3) 0.008(3)
O1 0.013(2) 0.024(2) 0.017(2) -0.0013(18) 0.0034(18) -0.0006(18)
O1W 0.112(5) 0.058(4) 0.148(6) 0.001(4) 0.068(5) 0.000(4)
Mo2 0.0116(3) 0.0155(3) 0.0100(3) 0.0005(2) 0.0027(2) 0.0035(2)
Cu2 0.0425(6) 0.0163(5) 0.0143(4) -0.0004(3) 0.0049(4) -0.0035(4)
C2 0.015(4) 0.028(4) 0.013(3) 0.002(3) 0.000(3) -0.004(3)
N2 0.015(3) 0.021(3) 0.016(3) 0.003(2) 0.001(2) -0.001(2)
O2 0.018(2) 0.026(2) 0.016(2) -0.0001(18) 0.0070(17) 0.0048(18)
O2W 0.120(8) 0.091(7) 0.086(7) 0.016(6) 0.037(6) 0.000(6)
Mo3 0.0107(3) 0.0221(3) 0.0118(3) 0.0019(2) 0.0038(2) -0.0003(2)
Cu3 0.0323(5) 0.0166(4) 0.0240(5) -0.0044(4) 0.0183(4) -0.0059(4)
N3 0.023(3) 0.018(3) 0.025(3) -0.001(3) 0.000(3) 0.001(2)
C3 0.028(4) 0.021(4) 0.020(4) 0.001(3) 0.009(3) 0.003(3)
O3 0.024(3) 0.020(3) 0.030(3) 0.005(2) 0.005(2) 0.006(2)
O3W 0.071(4) 0.068(4) 0.092(4) -0.019(4) 0.027(4) -0.005(4)
Mo4 0.0105(3) 0.0167(3) 0.0103(3) 0.0014(2) 0.0017(2) 0.0020(2)
N4 0.078(6) 0.019(4) 0.042(4) 0.005(3) 0.015(4) 0.015(4)
C4 0.036(4) 0.021(4) 0.019(4) 0.003(3) 0.006(3) -0.003(3)
O4 0.017(2) 0.0171(19) 0.0128(18) 0.0015(16) 0.0057(16) 0.0024(16)
O4W 0.132(10) 0.065(6) 0.218(14) 0.040(8) 0.114(10) 0.031(6)
Mo5 0.0128(3) 0.0140(3) 0.0110(3) -0.0004(2) 0.0044(2) -0.0003(2)
N5 0.029(3) 0.018(3) 0.019(3) -0.002(2) 0.010(3) -0.003(3)
C5 0.027(4) 0.019(4) 0.017(4) 0.001(3) 0.006(3) -0.001(3)
O5 0.013(2) 0.019(2) 0.0128(19) 0.0011(17) 0.0034(16) 0.0024(17)
O5W 0.112(5) 0.058(4) 0.148(6) 0.001(4) 0.068(5) 0.000(4)
Mo6 0.0105(3) 0.0122(3) 0.0092(3) 0.0008(2) 0.0033(2) 0.0009(2)
N6 0.038(4) 0.014(3) 0.017(3) 0.002(2) 0.005(3) -0.003(3)
C6 0.074(7) 0.016(4) 0.027(4) 0.005(3) 0.011(4) 0.003(4)
O6 0.020(2) 0.017(2) 0.020(2) -0.0002(18) 0.0039(18) 0.0010(18)
O6W 0.085(5) 0.093(5) 0.112(5) -0.020(4) 0.017(4) -0.006(4)
N7 0.027(3) 0.023(3) 0.014(3) -0.004(2) 0.003(2) 0.000(3)
Mo7 0.0113(3) 0.0223(3) 0.0088(3) 0.0012(2) 0.0020(2) -0.0019(2)
O7 0.023(3) 0.024(3) 0.024(3) -0.004(2) 0.007(2) -0.006(2)
O7W 0.021(2) 0.019(2) 0.012(2) 0.0002(18) 0.0031(18) -0.0027(19)
Mo8 0.0112(3) 0.0228(3) 0.0095(3) 0.0001(2) 0.0036(2) -0.0011(2)
N8 0.051(5) 0.022(4) 0.023(3) -0.009(3) -0.001(3) 0.000(3)
O8 0.022(3) 0.030(3) 0.025(3) 0.005(2) 0.001(2) 0.005(2)
O8W 0.110(6) 0.031(4) 0.039(4) 0.001(3) 0.031(4) 0.009(4)
N9 0.045(4) 0.016(3) 0.018(3) -0.001(2) 0.008(3) -0.003(3)
O9 0.021(3) 0.032(3) 0.019(2) 0.000(2) 0.000(2) -0.007(2)
O9W 0.036(3) 0.038(3) 0.054(4) -0.003(3) 0.000(3) 0.000(3)
N10 0.018(3) 0.018(3) 0.017(3) -0.001(2) 0.001(2) 0.002(2)
O10 0.017(2) 0.024(2) 0.016(2) -0.0028(18) 0.0091(17) -0.0008(18)
O10W 0.074(5) 0.071(5) 0.072(5) 0.005(4) 0.017(4) -0.032(4)
N11 0.035(4) 0.027(4) 0.015(3) 0.005(3) 0.003(3) 0.003(3)
O11 0.0125(19) 0.019(2) 0.0124(18) 0.0013(16) 0.0017(16) 0.0004(16)
N12 0.099(7) 0.038(5) 0.017(3) 0.009(3) 0.005(4) 0.000(5)
O12 0.015(2) 0.026(2) 0.020(2) 0.0001(19) 0.0042(18) -0.0021(19)
O13 0.020(2) 0.033(3) 0.018(2) 0.002(2) 0.0044(19) 0.003(2)
O14 0.018(2) 0.026(2) 0.015(2) 0.0034(18) 0.0051(17) 0.0038(18)
O15 0.016(2) 0.019(2) 0.020(2) -0.0011(19) 0.0016(19) -0.0017(19)
O16 0.014(2) 0.023(2) 0.020(2) 0.0037(18) 0.0029(18) -0.0002(18)
O17 0.029(3) 0.028(3) 0.021(2) 0.005(2) 0.002(2) 0.006(2)
O18 0.016(2) 0.021(2) 0.0138(19) 0.0021(17) 0.0049(17) 0.0008(17)
O19 0.019(2) 0.020(2) 0.018(2) 0.0021(17) 0.0027(17) -0.0012(18)
O20 0.020(2) 0.030(3) 0.015(2) -0.001(2) 0.0029(19) 0.001(2)
O21 0.023(3) 0.031(3) 0.028(3) 0.001(2) 0.003(2) -0.008(2)
O22 0.016(2) 0.020(2) 0.0121(19) -0.0015(16) 0.0047(16) 0.0008(17)
O23 0.024(3) 0.022(3) 0.028(3) 0.004(2) 0.000(2) 0.002(2)
O24 0.020(2) 0.036(3) 0.013(2) 0.0008(19) 0.0043(19) 0.003(2)
O25 0.013(2) 0.023(2) 0.017(2) 0.0030(18) 0.0031(17) -0.0021(18)
O26 0.018(2) 0.033(3) 0.018(2) -0.003(2) 0.0017(19) -0.007(2)
O27 0.018(2) 0.032(3) 0.016(2) -0.003(2) 0.0076(19) -0.003(2)

loop_
_atom_type_symbol
_atom_type_description
_atom_type_scat_dispersion_real
_atom_type_scat_dispersion_imag
_atom_type_scat_source
C C 0.0033 0.0016 'International Tables Vol C Tables 4.2.6.8 and 6.1.1.4'
H H 0.0000 0.0000 'International Tables Vol C Tables 4.2.6.8 and 6.1.1.4'
N N 0.0061 0.0033 'International Tables Vol C Tables 4.2.6.8 and 6.1.1.4'
O O 0.0106 0.0060 'International Tables Vol C Tables 4.2.6.8 and 6.1.1.4'
Cu Cu 0.3201 1.2651 'International Tables Vol C Tables 4.2.6.8 and 6.1.1.4'
Mo Mo -1.6832 0.6857 'International Tables Vol C Tables 4.2.6.8 and 6.1.1.4'

loop_
_geom_angle_atom_site_label_1
_geom_angle_atom_site_label_2
_geom_angle_atom_site_label_3
_geom_angle
_geom_angle_site_symmetry_1
_geom_angle_site_symmetry_3
O17 Mo1 O20 104.4(2) . .
O17 Mo1 O24 104.2(2) . .
O20 Mo1 O24 98.3(2) . .
O17 Mo1 O5 95.8(2) . .
O20 Mo1 O5 90.1(2) . .
O24 Mo1 O5 155.46(19) . .
O17 Mo1 O16 89.6(2) . .
O20 Mo1 O16 163.8(2) . .
O24 Mo1 O16 85.7(2) . .
O5 Mo1 O16 80.28(18) . .
O17 Mo1 O22 155.2(2) . .
O20 Mo1 O22 96.3(2) . .
O24 Mo1 O22 85.80(19) . .
O5 Mo1 O22 70.34(17) . .
O16 Mo1 O22 68.19(17) . .
N10 Cu1 N1 176.6(2) . .
N10 Cu1 O1 89.8(2) . .
N1 Cu1 O1 93.5(2) . .
N10 Cu1 O7W 88.7(2) . .
N1 Cu1 O7W 87.9(2) . .
O1 Cu1 O7W 168.2(2) . .
N10 Cu1 O13 91.8(2) . 1_455
N1 Cu1 O13 88.9(2) . 1_455
O1 Cu1 O13 89.92(19) . 1_455
O7W Cu1 O13 101.87(19) . 1_455
C1 N1 N2 107.6(6) . .
C1 N1 Cu1 132.8(5) . .
N2 N1 Cu1 119.5(4) . .
N1 C1 N3 109.3(6) . .
Mo2 O1 Cu1 148.8(3) . .
O3 Mo2 O1 103.7(2) . .
O3 Mo2 O2 105.5(2) . .
O1 Mo2 O2 101.9(2) . .
O3 Mo2 O5 103.7(2) . .
O1 Mo2 O5 93.0(2) . .
O2 Mo2 O5 142.8(2) . .
O3 Mo2 O4 155.4(2) . .
O1 Mo2 O4 100.5(2) . .
O2 Mo2 O4 73.05(18) . .
O5 Mo2 O4 70.80(17) . .
O3 Mo2 O6 83.5(2) . .
O1 Mo2 O6 169.5(2) . .
O2 Mo2 O6 83.12(19) . .
O5 Mo2 O6 77.80(18) . .
O4 Mo2 O6 71.95(17) . .
N6 Cu2 N9 176.5(3) . .
N6 Cu2 O8W 92.8(3) . .
N9 Cu2 O8W 90.7(3) . .
N6 Cu2 O7W 87.1(2) . .
N9 Cu2 O7W 89.4(2) . .
O8W Cu2 O7W 177.3(3) . .
N6 Cu2 O9W 89.5(3) . .
N9 Cu2 O9W 90.1(3) . .
O8W Cu2 O9W 88.6(3) . .
O7W Cu2 O9W 88.6(2) . .
N6 Cu2 O10W 89.7(3) . .
N9 Cu2 O10W 90.9(3) . .
O8W Cu2 O10W 88.3(3) . .
O7W Cu2 O10W 94.5(3) . .
O9W Cu2 O10W 176.8(3) . .
N2 C2 N3 109.4(6) . .
C2 N2 N1 107.5(6) . .
C2 N2 Cu3 132.6(5) . .
N1 N2 Cu3 119.1(4) . .
Mo2 O2 Mo8 117.0(2) . .
O21 Mo3 O13 104.4(3) . .
O21 Mo3 O14 103.6(2) . .
O13 Mo3 O14 93.9(2) . .
O21 Mo3 O16 93.2(2) . .
O13 Mo3 O16 100.6(2) . .
O14 Mo3 O16 154.3(2) . .
O21 Mo3 O22 159.5(2) . .
O13 Mo3 O22 92.6(2) . .
O14 Mo3 O22 86.38(19) . .
O16 Mo3 O22 72.04(18) . .
O21 Mo3 O11 92.4(2) . .
O13 Mo3 O11 160.3(2) . .
O14 Mo3 O11 71.83(18) . .
O16 Mo3 O11 88.46(18) . .
O22 Mo3 O11 73.50(16) . .
O27 Cu3 N2 94.3(2) . .
O27 Cu3 O7W 145.9(2) . .
N2 Cu3 O7W 88.9(2) . .
O27 Cu3 N5 96.5(2) . .
N2 Cu3 N5 164.6(2) . .
O7W Cu3 N5 88.3(2) . .
O27 Cu3 O12 90.84(19) . 4_465
N2 Cu3 O12 85.2(2) . 4_465
O7W Cu3 O12 123.30(18) . 4_465
N5 Cu3 O12 83.7(2) . 4_465
C1 N3 C2 106.2(6) . .
C1 N3 N4 125.2(6) . .
C2 N3 N4 128.6(7) . .
N5 C3 N7 108.9(6) . .
O23 Mo4 O12 104.6(2) . .
O23 Mo4 O14 103.5(2) . .
O12 Mo4 O14 100.7(2) . .
O23 Mo4 O18 102.8(2) . .
O12 Mo4 O18 96.3(2) . .
O14 Mo4 O18 143.7(2) . .
O23 Mo4 O11 152.4(2) . .
O12 Mo4 O11 102.9(2) . .
O14 Mo4 O11 73.59(18) . .
O18 Mo4 O11 71.49(18) . .
O23 Mo4 O19 81.1(2) . .
O12 Mo4 O19 173.3(2) . .
O14 Mo4 O19 81.02(19) . .
O18 Mo4 O19 78.84(18) . .
O11 Mo4 O19 71.26(17) . .
N6 C4 N7 109.0(7) . .
Mo6 O4 Mo8 151.3(2) . .
Mo6 O4 Mo2 102.73(19) . .
Mo8 O4 Mo2 96.92(18) . .
Mo6 O4 Mo5 102.66(19) . .
Mo8 O4 Mo5 96.39(17) . .
Mo2 O4 Mo5 94.45(17) . .
O7 Mo5 O6 104.2(2) . .
O7 Mo5 O10 104.7(2) . .
O6 Mo5 O10 100.9(2) . .
O7 Mo5 O11 102.1(2) . .
O6 Mo5 O11 97.7(2) . .
O10 Mo5 O11 142.2(2) . .
O7 Mo5 O18 100.3(2) . .
O6 Mo5 O18 155.1(2) . .
O10 Mo5 O18 76.49(19) . .
O11 Mo5 O18 72.88(18) . .
O7 Mo5 O4 177.4(2) . .
O6 Mo5 O4 77.35(19) . .
O10 Mo5 O4 76.81(18) . .
O11 Mo5 O4 75.56(17) . .
O18 Mo5 O4 78.00(17) . .
C3 N5 N6 106.9(6) . .
C3 N5 Cu3 132.7(5) . .
N6 N5 Cu3 119.2(4) . .
N10 C5 N11 108.8(6) . .
Mo2 O5 Mo1 142.9(2) . .
Mo2 O5 Mo6 107.0(2) . .
Mo1 O5 Mo6 102.66(19) . .
O15 Mo6 O19 102.5(2) . .
O15 Mo6 O22 102.8(2) . .
O19 Mo6 O22 101.6(2) . .
O15 Mo6 O4 102.5(2) . .
O19 Mo6 O4 98.6(2) . .
O22 Mo6 O4 143.1(2) . .
O15 Mo6 O5 100.0(2) . .
O19 Mo6 O5 157.3(2) . .
O22 Mo6 O5 75.47(18) . .
O4 Mo6 O5 74.06(18) . .
O15 Mo6 O11 178.8(2) . .
O19 Mo6 O11 78.61(19) . .
O22 Mo6 O11 76.78(18) . .
O4 Mo6 O11 77.42(18) . .
O5 Mo6 O11 78.85(17) . .
C4 N6 N5 107.5(6) . .
C4 N6 Cu2 133.3(5) . .
N5 N6 Cu2 119.1(4) . .
N9 C6 N11 109.8(7) . .
Mo5 O6 Mo2 116.0(2) . .
C4 N7 C3 107.6(6) . .
C4 N7 N8 123.6(6) . .
C3 N7 N8 128.7(6) . .
O8 Mo7 O26 105.4(3) . .
O8 Mo7 O24 102.5(2) . 4_566
O26 Mo7 O24 96.6(2) . 4_566
O8 Mo7 O18 93.9(2) . .
O26 Mo7 O18 91.7(2) . .
O24 Mo7 O18 158.9(2) 4_566 .
O8 Mo7 O25 96.8(2) . .
O26 Mo7 O25 157.1(2) . .
O24 Mo7 O25 83.76(19) 4_566 .
O18 Mo7 O25 81.12(18) . .
O8 Mo7 O10 159.3(2) . .
O26 Mo7 O10 87.4(2) . .
O24 Mo7 O10 91.96(19) 4_566 .
O18 Mo7 O10 69.03(17) . .
O25 Mo7 O10 69.73(17) . .
Cu3 O7W Cu1 112.5(2) . .
Cu3 O7W Cu2 111.0(2) . .
Cu1 O7W Cu2 115.9(2) . .
O9 Mo8 O27 104.1(2) . 4_566
O9 Mo8 O25 100.0(2) . .
O27 Mo8 O25 104.0(2) 4_566 .
O9 Mo8 O2 98.0(2) . .
O27 Mo8 O2 89.3(2) 4_566 .
O25 Mo8 O2 154.2(2) . .
O9 Mo8 O4 94.3(2) . .
O27 Mo8 O4 154.5(2) 4_566 .
O25 Mo8 O4 89.86(19) . .
O2 Mo8 O4 70.43(17) . .
O9 Mo8 O10 167.9(2) . .
O27 Mo8 O10 88.0(2) 4_566 .
O25 Mo8 O10 75.55(19) . .
O2 Mo8 O10 83.04(19) . .
O4 Mo8 O10 74.63(17) . .
C6 N9 N10 107.1(6) . .
C6 N9 Cu2 133.6(6) . .
N10 N9 Cu2 119.2(4) . .
C5 N10 N9 107.6(6) . .
C5 N10 Cu1 128.4(5) . .
N9 N10 Cu1 123.1(4) . .
Mo5 O10 Mo8 111.9(2) . .
Mo5 O10 Mo7 104.2(2) . .
Mo8 O10 Mo7 94.11(18) . .
C6 N11 C5 106.7(6) . .
C6 N11 N12 128.0(7) . .
C5 N11 N12 125.2(7) . .
Mo5 O11 Mo4 102.77(19) . .
Mo5 O11 Mo3 151.8(2) . .
Mo4 O11 Mo3 93.91(17) . .
Mo5 O11 Mo6 104.36(19) . .
Mo4 O11 Mo6 96.77(17) . .
Mo3 O11 Mo6 95.88(16) . .
Mo4 O12 Cu3 149.4(3) . 4_666
Mo3 O13 Cu1 138.3(3) . 1_655
Mo4 O14 Mo3 117.2(2) . .
Mo3 O16 Mo1 114.5(2) . .
Mo4 O18 Mo7 144.0(3) . .
Mo4 O18 Mo5 106.3(2) . .
Mo7 O18 Mo5 105.3(2) . .
Mo6 O19 Mo4 113.3(2) . .
Mo6 O22 Mo3 112.8(2) . .
Mo6 O22 Mo1 102.9(2) . .
Mo3 O22 Mo1 104.15(19) . .
Mo1 O24 Mo7 155.4(3) . 4_565
Mo8 O25 Mo7 118.9(2) . .
Mo8 O27 Cu3 147.0(3) 4_565 .

loop_
_geom_bond_atom_site_label_1
_geom_bond_atom_site_label_2
_geom_bond_distance
_geom_bond_site_symmetry_2
Mo1 O17 1.693(5) .
Mo1 O20 1.718(5) .
Mo1 O24 1.881(5) .
Mo1 O5 2.038(4) .
Mo1 O16 2.206(5) .
Mo1 O22 2.256(5) .
Cu1 N10 1.945(6) .
Cu1 N1 1.951(6) .
Cu1 O1 1.996(5) .
Cu1 O7W 1.998(5) .
Cu1 O13 2.310(5) 1_455
N1 C1 1.307(9) .
N1 N2 1.365(8) .
C1 N3 1.337(10) .
O1 Mo2 1.748(5) .
Mo2 O3 1.716(5) .
Mo2 O2 1.826(5) .
Mo2 O5 1.964(4) .
Mo2 O4 2.269(5) .
Mo2 O6 2.307(5) .
Cu2 N6 1.969(6) .
Cu2 N9 1.976(6) .
Cu2 O8W 2.020(7) .
Cu2 O7W 2.045(5) .
Cu2 O9W 2.314(6) .
Cu2 O10W 2.327(8) .
C2 N2 1.298(9) .
C2 N3 1.352(9) .
N2 Cu3 1.985(6) .
O2 Mo8 2.082(5) .
Mo3 O21 1.696(5) .
Mo3 O13 1.712(5) .
Mo3 O14 1.948(5) .
Mo3 O16 2.006(5) .
Mo3 O22 2.237(5) .
Mo3 O11 2.261(4) .
Cu3 O27 1.946(5) .
Cu3 O7W 1.989(5) .
Cu3 N5 1.993(6) .
Cu3 O12 2.387(5) 4_465
N3 N4 1.413(9) .
C3 N5 1.308(9) .
C3 N7 1.342(10) .
Mo4 O23 1.711(5) .
Mo4 O12 1.714(5) .
Mo4 O14 1.893(5) .
Mo4 O18 1.947(5) .
Mo4 O11 2.226(4) .
Mo4 O19 2.355(5) .
C4 N6 1.304(10) .
C4 N7 1.333(9) .
O4 Mo6 1.947(4) .
O4 Mo8 2.187(4) .
O4 Mo5 2.451(5) .
Mo5 O7 1.689(5) .
Mo5 O6 1.765(5) .
Mo5 O10 1.867(4) .
Mo5 O11 1.965(5) .
Mo5 O18 2.149(5) .
N5 N6 1.386(8) .
C5 N10 1.302(9) .
C5 N11 1.342(10) .
O5 Mo6 2.138(5) .
Mo6 O15 1.690(5) .
Mo6 O19 1.758(5) .
Mo6 O22 1.902(4) .
Mo6 O11 2.387(5) .
C6 N9 1.292(10) .
C6 N11 1.336(10) .
N7 N8 1.415(8) .
Mo7 O8 1.695(5) .
Mo7 O26 1.714(5) .
Mo7 O24 1.902(5) 4_566
Mo7 O18 2.044(5) .
Mo7 O25 2.115(5) .
Mo7 O10 2.340(5) .
Mo8 O9 1.691(5) .
Mo8 O27 1.752(5) 4_566
Mo8 O25 1.824(5) .
Mo8 O10 2.299(5) .
N9 N10 1.374(8) .
N11 N12 1.410(9) .
O12 Cu3 2.387(5) 4_666
O13 Cu1 2.310(5) 1_655
O24 Mo7 1.902(5) 4_565
O27 Mo8 1.752(5) 4_565
